data_7047736
loop_
_publ_author_name
'Xia, Bin'
'Zhou, Yu'
'Wang, Qing-Lun'
'Xu, Xiu-Fang'
'Tong, Yu-Zhang'
'Bu, Xian-He'
'Li, Jian-Rong'

_publ_section_title
;
 Photoinduced electron transfer and remarkable enhancement of magnetic
 susceptibility in bridging pyrazine complexes.
;
_journal_issue 44
_journal_name_full 'Dalton transactions (Cambridge, England : 2003)'
_journal_page_first 15888
_journal_page_last 15896
_journal_paper_doi 10.1039/c8dt03422b
_journal_volume 47
_journal_year 2018
_chemical_formula_sum 'C8 H16 Cl2 Fe N2 O2 S2'
_chemical_formula_weight 363.10
_space_group_crystal_system triclinic
_space_group_IT_number 2
_space_group_name_Hall '-P 1'
_space_group_name_H-M_alt 'P -1'
_symmetry_space_group_name_Hall '-P 1'
_symmetry_space_group_name_H-M 'P -1'
_atom_sites_solution_hydrogens geom
_atom_sites_solution_primary direct
_atom_sites_solution_secondary difmap
_audit_creation_method SHELXL-2014/7
_audit_update_record
;
2018-08-21 deposited with the CCDC.
2018-10-04 downloaded from the CCDC.
;
_cell_angle_alpha 87.754(3)
_cell_angle_beta 85.399(3)
_cell_angle_gamma 63.630(3)
_cell_formula_units_Z 1
_cell_length_a 6.7931(2)
_cell_length_b 6.8204(2)
_cell_length_c 8.7665(3)
_cell_measurement_reflns_used 2507
_cell_measurement_temperature 100.00(10)
_cell_measurement_theta_max 73.0590
_cell_measurement_theta_min 7.2300
_cell_volume 362.73(2)
_computing_cell_refinement 'Bruker XSCANS'
_computing_data_collection 'Bruker XSCANS'
_computing_data_reduction 'Bruker SHELXTL'
_computing_molecular_graphics 'Bruker SHELXTL'
_computing_publication_material 'Bruker SHELXTL'
_computing_structure_refinement 'SHELXL-2014/7 (Sheldrick, 2014)'
_computing_structure_solution 'SHELXL-2014/7 (Sheldrick, 2014)'
_diffrn_ambient_temperature 100.00(10)
_diffrn_measured_fraction_theta_full 0.994
_diffrn_measured_fraction_theta_max 0.959
_diffrn_measurement_device_type 'XtaLAB AFC12 (RINC): Kappa single'
_diffrn_measurement_method 'profile data from \w-scans'
_diffrn_radiation_type CuK\a
_diffrn_radiation_wavelength 1.54184
_diffrn_reflns_av_R_equivalents 0.0200
_diffrn_reflns_av_unetI/netI 0.0223
_diffrn_reflns_Laue_measured_fraction_full 0.994
_diffrn_reflns_Laue_measured_fraction_max 0.959
_diffrn_reflns_limit_h_max 8
_diffrn_reflns_limit_h_min -8
_diffrn_reflns_limit_k_max 7
_diffrn_reflns_limit_k_min -8
_diffrn_reflns_limit_l_max 10
_diffrn_reflns_limit_l_min -10
_diffrn_reflns_number 2850
_diffrn_reflns_point_group_measured_fraction_full 0.994
_diffrn_reflns_point_group_measured_fraction_max 0.959
_diffrn_reflns_theta_full 67.679
_diffrn_reflns_theta_max 73.274
_diffrn_reflns_theta_min 5.061
_diffrn_source 'fine-focus sealed X-ray tube'
_exptl_absorpt_coefficient_mu 14.364
_exptl_absorpt_correction_T_max 1.00000
_exptl_absorpt_correction_T_min 0.59211
_exptl_absorpt_correction_type multi-scan
_exptl_absorpt_process_details
;
CrysAlisPro 1.171.39.28b (Rigaku Oxford Diffraction, 2015)
Empirical absorption correction using spherical harmonics,
 implemented in SCALE3 ABSPACK scaling algorithm.
;
_exptl_crystal_colour Red-brown
_exptl_crystal_density_diffrn 1.662
_exptl_crystal_description Prismatic
_exptl_crystal_F_000 186
_exptl_crystal_size_max 0.20
_exptl_crystal_size_mid 0.14
_exptl_crystal_size_min 0.08
_refine_diff_density_max 0.474
_refine_diff_density_min -0.568
_refine_diff_density_rms 0.099
_refine_ls_extinction_method none
_refine_ls_goodness_of_fit_ref 1.062
_refine_ls_hydrogen_treatment constr
_refine_ls_matrix_type full
_refine_ls_number_parameters 81
_refine_ls_number_reflns 1396
_refine_ls_number_restraints 0
_refine_ls_restrained_S_all 1.062
_refine_ls_R_factor_all 0.0262
_refine_ls_R_factor_gt 0.0262
_refine_ls_shift/su_max 0.000
_refine_ls_shift/su_mean 0.000
_refine_ls_structure_factor_coef Fsqd
_refine_ls_weighting_details 'w=1/[\s^2^(Fo^2^)+(0.0493P)^2^+0.1603P] where P=(Fo^2^+2Fc^2^)/3'
_refine_ls_weighting_scheme calc
_refine_ls_wR_factor_gt 0.0725
_refine_ls_wR_factor_ref 0.0725
_reflns_Friedel_coverage 0.000
_reflns_number_gt 1396
_reflns_number_total 1396
_reflns_threshold_expression 'I > 2\s(I)'
_cod_data_source_file c8dt03422b2.cif
_cod_data_source_block Fe-DMSO-PZ
_cod_depositor_comments
;
The following automatic conversions were performed:

'_exptl_absorpt_correction_type' value 'Multi-scan' changed to
'multi-scan' according to
/home/data/users/saulius/crontab/automatic-downloads/rss-feeds/RSC/lib/dictionaries/cif_core.dic
dictionary named 'cif_core.dic' version 2.4.2 from 2011-04-26.

Automatic conversion script
Id: cif_fix_values 4973 2017-02-22 13:04:09Z antanas 

 Adding full bibliography for 7047735--7047737.cif.
;
_cod_database_code 7047736
_shelx_shelxl_version_number 2014/7
_shelx_space_group_comment
;
The symmetry employed for this shelxl refinement is uniquely defined
by the following loop, which should always be used as a source of
symmetry information in preference to the above space-group names.
They are only intended as comments.
;
_exptl_absorpt_special_details sadabs

loop_
_space_group_symop_operation_xyz
'x, y, z'
'-x, -y, -z'

loop_
_atom_site_label
_atom_site_type_symbol
_atom_site_fract_x
_atom_site_fract_y
_atom_site_fract_z
_atom_site_U_iso_or_equiv
_atom_site_adp_type
_atom_site_occupancy
_atom_site_site_symmetry_order
_atom_site_calc_flag
_atom_site_refinement_flags_posn
_atom_site_refinement_flags_adp
_atom_site_refinement_flags_occupancy
Fe1 Fe 0.5000 0.5000 1.0000 0.00666(14) Uani 1 2 d S . P
S1 S 0.39878(7) 0.33897(7) 0.68509(5) 0.01052(14) Uani 1 1 d . . .
Cl1 Cl 0.65961(7) 0.63441(7) 0.77634(5) 0.01064(14) Uani 1 1 d . . .
N1 N 0.8053(2) 0.1950(2) 0.99822(17) 0.0086(3) Uani 1 1 d . . .
O1 O 0.3629(2) 0.3585(2) 0.85952(14) 0.0108(3) Uani 1 1 d . . .
C1 C 0.9990(3) 0.1929(3) 1.0228(2) 0.0107(4) Uani 1 1 d . . .
H1 H 1.0038 0.3246 1.0392 0.013 Uiso 1 1 calc R U .
C2 C 0.8087(3) 0.0001(3) 0.9756(2) 0.0104(4) Uani 1 1 d . . .
H2 H 0.6780 -0.0055 0.9583 0.013 Uiso 1 1 calc R U .
C3 C 0.2602(3) 0.1811(3) 0.6397(2) 0.0158(4) Uani 1 1 d . . .
H3A H 0.3354 0.0357 0.6802 0.024 Uiso 1 1 calc R U .
H3B H 0.2593 0.1742 0.5306 0.024 Uiso 1 1 calc R U .
H3C H 0.1114 0.2485 0.6839 0.024 Uiso 1 1 calc R U .
C4 C 0.2095(3) 0.5962(3) 0.6116(2) 0.0148(4) Uani 1 1 d . . .
H4A H 0.0634 0.6306 0.6543 0.022 Uiso 1 1 calc R U .
H4B H 0.2140 0.5882 0.5022 0.022 Uiso 1 1 calc R U .
H4C H 0.2495 0.7081 0.6387 0.022 Uiso 1 1 calc R U .

loop_
_atom_site_aniso_label
_atom_site_aniso_U_11
_atom_site_aniso_U_22
_atom_site_aniso_U_33
_atom_site_aniso_U_23
_atom_site_aniso_U_13
_atom_site_aniso_U_12
Fe1 0.0064(2) 0.0059(2) 0.0082(2) -0.00132(14) -0.00002(14) -0.00316(16)
S1 0.0101(2) 0.0121(2) 0.0099(2) -0.00232(16) 0.00031(17) -0.00537(18)
Cl1 0.0116(2) 0.0120(2) 0.0102(2) -0.00012(15) 0.00091(16) -0.00724(17)
N1 0.0083(7) 0.0064(7) 0.0097(7) 0.0008(5) 0.0003(6) -0.0022(6)
O1 0.0125(6) 0.0121(6) 0.0095(6) -0.0013(5) -0.0006(5) -0.0069(5)
C1 0.0123(9) 0.0085(8) 0.0130(9) -0.0013(7) 0.0012(7) -0.0063(7)
C2 0.0095(8) 0.0096(8) 0.0134(9) 0.0000(7) -0.0008(7) -0.0053(7)
C3 0.0205(10) 0.0153(9) 0.0155(9) -0.0026(7) -0.0038(8) -0.0107(8)
C4 0.0177(10) 0.0156(9) 0.0130(9) 0.0024(7) -0.0018(7) -0.0092(8)

loop_
_atom_type_symbol
_atom_type_description
_atom_type_scat_dispersion_real
_atom_type_scat_dispersion_imag
_atom_type_scat_source
C C 0.0181 0.0091 'International Tables Vol C Tables 4.2.6.8 and 6.1.1.4'
H H 0.0000 0.0000 'International Tables Vol C Tables 4.2.6.8 and 6.1.1.4'
N N 0.0311 0.0180 'International Tables Vol C Tables 4.2.6.8 and 6.1.1.4'
O O 0.0492 0.0322 'International Tables Vol C Tables 4.2.6.8 and 6.1.1.4'
S S 0.3331 0.5567 'International Tables Vol C Tables 4.2.6.8 and 6.1.1.4'
Cl Cl 0.3639 0.7018 'International Tables Vol C Tables 4.2.6.8 and 6.1.1.4'
Fe Fe -1.1336 3.1974 'International Tables Vol C Tables 4.2.6.8 and 6.1.1.4'

loop_
_geom_angle_atom_site_label_1
_geom_angle_atom_site_label_2
_geom_angle_atom_site_label_3
_geom_angle
_geom_angle_site_symmetry_1
_geom_angle_site_symmetry_3
O1 Fe1 O1 180.0 . 2_667
O1 Fe1 N1 90.45(5) . .
O1 Fe1 N1 89.55(5) 2_667 .
O1 Fe1 N1 89.55(5) . 2_667
O1 Fe1 N1 90.45(5) 2_667 2_667
N1 Fe1 N1 180.0 . 2_667
O1 Fe1 Cl1 92.79(4) . .
O1 Fe1 Cl1 87.21(4) 2_667 .
N1 Fe1 Cl1 89.51(4) . .
N1 Fe1 Cl1 90.49(4) 2_667 .
O1 Fe1 Cl1 87.21(4) . 2_667
O1 Fe1 Cl1 92.79(4) 2_667 2_667
N1 Fe1 Cl1 90.49(4) . 2_667
N1 Fe1 Cl1 89.51(4) 2_667 2_667
Cl1 Fe1 Cl1 180.0 . 2_667
O1 S1 C4 105.88(8) . .
O1 S1 C3 103.42(9) . .
C4 S1 C3 98.13(9) . .
C2 N1 C1 116.40(15) . .
C2 N1 Fe1 121.96(12) . .
C1 N1 Fe1 121.63(12) . .
S1 O1 Fe1 126.09(8) . .
N1 C1 C2 121.67(17) . 2_757
N1 C2 C1 121.93(17) . 2_757

loop_
_geom_bond_atom_site_label_1
_geom_bond_atom_site_label_2
_geom_bond_distance
_geom_bond_site_symmetry_2
Fe1 O1 2.0957(13) .
Fe1 O1 2.0957(13) 2_667
Fe1 N1 2.1893(15) .
Fe1 N1 2.1893(15) 2_667
Fe1 Cl1 2.5023(4) .
Fe1 Cl1 2.5023(4) 2_667
S1 O1 1.5306(13) .
S1 C4 1.785(2) .
S1 C3 1.789(2) .
N1 C2 1.342(2) .
N1 C1 1.344(2) .
C1 C2 1.383(3) 2_757
C2 C1 1.383(3) 2_757
